data_1554823
loop_
_publ_author_name
'Xu, Hou-Chao'
'Hu, Kun'
'Shi, Xiao-Huo'
'Tang, Jian-Wei'
'Li, Xiao-Nian'
'Sun, Han-Dong'
'Puno, Pema-Tenzin'

_publ_section_title
;
 Synergistic use of NMR computation and quantitative interproton distance
 analysis in the structural determination of neokadcoccitane A, a
 rearranged triterpenoid featuring an aromatic ring D from Kadsura
 coccinea
;
_journal_issue 10
_journal_name_full 'Organic Chemistry Frontiers'
_journal_page_first 1619
_journal_paper_doi 10.1039/C9QO00281B
_journal_volume 6
_journal_year 2019
_chemical_absolute_configuration ad
_chemical_formula_moiety 'C27 H40 O4'
_chemical_formula_sum 'C27 H40 O4'
_chemical_formula_weight 428.59
_space_group_crystal_system orthorhombic
_space_group_IT_number 19
_space_group_name_Hall 'P 2ac 2ab'
_space_group_name_H-M_alt 'P 21 21 21'
_atom_sites_solution_hydrogens mixed
_atom_sites_solution_primary direct
_atom_sites_solution_secondary difmap
_audit_creation_method SHELXL-2014/7
_audit_update_record
;
2018-12-26 deposited with the CCDC.	2019-03-29 downloaded from the CCDC.
;
_cell_angle_alpha 90
_cell_angle_beta 90
_cell_angle_gamma 90
_cell_formula_units_Z 4
_cell_length_a 8.0610(2)
_cell_length_b 10.8588(2)
_cell_length_c 27.7356(6)
_cell_measurement_reflns_used 9932
_cell_measurement_temperature 100(2)
_cell_measurement_theta_max 70.13
_cell_measurement_theta_min 4.37
_cell_volume 2427.77(9)
_computing_cell_refinement 'Bruker SAINT'
_computing_data_collection 'Bruker APEX2'
_computing_data_reduction 'Bruker SAINT'
_computing_molecular_graphics 'Bruker SHELXTL'
_computing_publication_material 'Bruker SHELXTL'
_computing_structure_refinement 'SHELXL-2014 (Sheldrick 2014)'
_computing_structure_solution 'SHELXS-97 (Sheldrick 2008)'
_diffrn_ambient_temperature 100(2)
_diffrn_measured_fraction_theta_full 0.998
_diffrn_measured_fraction_theta_max 0.986
_diffrn_measurement_device_type 'Bruker APEX-II CCD'
_diffrn_measurement_method '\f and \w scans'
_diffrn_radiation_type CuK\a
_diffrn_radiation_wavelength 1.54178
_diffrn_reflns_av_R_equivalents 0.0418
_diffrn_reflns_av_unetI/netI 0.0302
_diffrn_reflns_Laue_measured_fraction_full 0.998
_diffrn_reflns_Laue_measured_fraction_max 0.986
_diffrn_reflns_limit_h_max 9
_diffrn_reflns_limit_h_min -9
_diffrn_reflns_limit_k_max 12
_diffrn_reflns_limit_k_min -13
_diffrn_reflns_limit_l_max 24
_diffrn_reflns_limit_l_min -33
_diffrn_reflns_number 14256
_diffrn_reflns_point_group_measured_fraction_full 0.974
_diffrn_reflns_point_group_measured_fraction_max 0.954
_diffrn_reflns_theta_full 67.679
_diffrn_reflns_theta_max 70.195
_diffrn_reflns_theta_min 3.187
_diffrn_source 'fine-focus sealed tube'
_exptl_absorpt_coefficient_mu 0.605
_exptl_absorpt_correction_type multi-scan
_exptl_absorpt_process_details sadabs
_exptl_crystal_colour colourless
_exptl_crystal_density_diffrn 1.173
_exptl_crystal_description needle
_exptl_crystal_F_000 936
_exptl_crystal_size_max 0.930
_exptl_crystal_size_mid 0.160
_exptl_crystal_size_min 0.150
_exptl_transmission_factor_max 0.5221
_exptl_transmission_factor_min 0.1803
_refine_diff_density_max 0.208
_refine_diff_density_min -0.247
_refine_diff_density_rms 0.054
_refine_ls_abs_structure_details
;
 Flack x determined using 1757 quotients [(I+)-(I-)]/[(I+)+(I-)]
 (Parsons, Flack and Wagner, Acta Cryst. B69 (2013) 249-259).
;
_refine_ls_abs_structure_Flack 0.19(5)
_refine_ls_extinction_method none
_refine_ls_goodness_of_fit_ref 1.085
_refine_ls_hydrogen_treatment mixed
_refine_ls_matrix_type full
_refine_ls_number_parameters 290
_refine_ls_number_reflns 4413
_refine_ls_number_restraints 0
_refine_ls_restrained_S_all 1.085
_refine_ls_R_factor_all 0.0360
_refine_ls_R_factor_gt 0.0358
_refine_ls_shift/su_max 0.000
_refine_ls_shift/su_mean 0.000
_refine_ls_structure_factor_coef Fsqd
_refine_ls_weighting_details 'w=1/[\s^2^(Fo^2^)+(0.0612P)^2^+0.4221P] where P=(Fo^2^+2Fc^2^)/3'
_refine_ls_weighting_scheme calc
_refine_ls_wR_factor_gt 0.0981
_refine_ls_wR_factor_ref 0.0984
_reflns_Friedel_coverage 0.686
_reflns_Friedel_fraction_full 0.942
_reflns_Friedel_fraction_max 0.912
_reflns_number_gt 4383
_reflns_number_total 4413
_reflns_threshold_expression 'I > 2\s(I)'
_cod_data_source_file c9qo00281b2.cif
_cod_data_source_block cu_skr45_0m
_cod_original_cell_volume 2427.78(9)
_cod_database_code 1554823
_shelx_shelxl_version_number 2014/7
_shelx_space_group_comment
;
The symmetry employed for this shelxl refinement is uniquely defined
by the following loop, which should always be used as a source of
symmetry information in preference to the above space-group names.
They are only intended as comments.
;
_shelx_estimated_absorpt_t_min 0.603
_shelx_estimated_absorpt_t_max 0.915

loop_
_space_group_symop_operation_xyz
'x, y, z'
'x+1/2, -y+1/2, -z'
'-x, y+1/2, -z+1/2'
'-x+1/2, -y, z+1/2'

loop_
_atom_site_label
_atom_site_type_symbol
_atom_site_fract_x
_atom_site_fract_y
_atom_site_fract_z
_atom_site_U_iso_or_equiv
_atom_site_adp_type
_atom_site_occupancy
_atom_site_site_symmetry_order
_atom_site_calc_flag
_atom_site_refinement_flags_posn
_atom_site_refinement_flags_adp
O1 O -0.06751(19) 0.07809(14) 0.96928(6) 0.0305(4) Uani 1 1 d . .
H1 H -0.163(4) 0.040(3) 0.9783(11) 0.046 Uiso 1 1 d . U
O2 O -0.0124(2) 0.42289(17) 1.04864(7) 0.0423(5) Uani 1 1 d . .
H2 H 0.080(5) 0.376(3) 1.0486(13) 0.063 Uiso 1 1 d . U
O3 O -0.24907(19) 0.22160(15) 0.94724(6) 0.0358(4) Uani 1 1 d . .
O4 O 0.15535(18) 0.54126(14) 1.00554(6) 0.0291(3) Uani 1 1 d . .
C1 C -0.1061(3) 0.18639(19) 0.95158(6) 0.0222(4) Uani 1 1 d . .
C2 C 0.0396(2) 0.26259(19) 0.93687(7) 0.0228(4) Uani 1 1 d . .
H39 H 0.1296 0.2527 0.9608 0.027 Uiso 1 1 calc R U
H40 H 0.0073 0.3505 0.9362 0.027 Uiso 1 1 calc R U
C3 C 0.1036(2) 0.22411(17) 0.88658(7) 0.0196(4) Uani 1 1 d . .
H4 H 0.1626 0.1445 0.8894 0.024 Uiso 1 1 calc R U
H3 H 0.0075 0.2117 0.8649 0.024 Uiso 1 1 calc R U
C4 C 0.2212(2) 0.31983(17) 0.86396(6) 0.0174(4) Uani 1 1 d . .
C5 C 0.1297(2) 0.43501(17) 0.84880(6) 0.0168(4) Uani 1 1 d . .
C6 C -0.0328(2) 0.46014(17) 0.84810(7) 0.0190(4) Uani 1 1 d . .
H19 H -0.1153 0.4079 0.8615 0.023 Uiso 1 1 calc R U
C7 C -0.0701(2) 0.58136(17) 0.82339(7) 0.0209(4) Uani 1 1 d . .
H35 H -0.1017 0.5625 0.7893 0.025 Uiso 1 1 calc R U
C8 C -0.2075(2) 0.65959(18) 0.84492(7) 0.0221(4) Uani 1 1 d . .
C9 C -0.1702(2) 0.72427(18) 0.89203(7) 0.0228(4) Uani 1 1 d . .
H26 H -0.2634 0.7827 0.8986 0.027 Uiso 1 1 calc R U
C10 C -0.1599(2) 0.63370(17) 0.93529(7) 0.0214(4) Uani 1 1 d . .
H27 H -0.0693 0.5732 0.9285 0.026 Uiso 1 1 calc R U
C11 C -0.1167(3) 0.70189(18) 0.98206(7) 0.0254(4) Uani 1 1 d . .
H32 H -0.0065 0.7409 0.9783 0.030 Uiso 1 1 calc R U
H31 H -0.1989 0.7684 0.9872 0.030 Uiso 1 1 calc R U
C12 C -0.1137(3) 0.6193(2) 1.02668(7) 0.0294(5) Uani 1 1 d . .
H34 H -0.0999 0.6715 1.0557 0.035 Uiso 1 1 calc R U
H33 H -0.2217 0.5765 1.0294 0.035 Uiso 1 1 calc R U
C13 C 0.0225(2) 0.52486(19) 1.02567(7) 0.0232(4) Uani 1 1 d . .
C14 C 0.3564(2) 0.35443(18) 0.90074(6) 0.0204(4) Uani 1 1 d . .
H6 H 0.4480 0.3958 0.8841 0.031 Uiso 1 1 calc R U
H7 H 0.3977 0.2797 0.9165 0.031 Uiso 1 1 calc R U
H5 H 0.3095 0.4099 0.9251 0.031 Uiso 1 1 calc R U
C15 C 0.2265(2) 0.53524(17) 0.82341(7) 0.0183(4) Uani 1 1 d . .
H18 H 0.3250 0.5580 0.8434 0.022 Uiso 1 1 calc R U
C16 C 0.2862(2) 0.47926(18) 0.77575(7) 0.0216(4) Uani 1 1 d . .
H17 H 0.1896 0.4561 0.7556 0.026 Uiso 1 1 calc R U
H16 H 0.3532 0.5403 0.7578 0.026 Uiso 1 1 calc R U
C17 C 0.3909(2) 0.36529(18) 0.78665(7) 0.0222(4) Uani 1 1 d . .
H14 H 0.4906 0.3908 0.8049 0.027 Uiso 1 1 calc R U
H15 H 0.4287 0.3289 0.7558 0.027 Uiso 1 1 calc R U
C18 C 0.2976(2) 0.26584(17) 0.81583(6) 0.0192(4) Uani 1 1 d . .
H8 H 0.2013 0.2401 0.7955 0.023 Uiso 1 1 calc R U
C19 C 0.4035(3) 0.15109(18) 0.82266(6) 0.0233(4) Uani 1 1 d . .
C20 C 0.5786(3) 0.1624(2) 0.83526(8) 0.0298(5) Uani 1 1 d . .
H11 H 0.6250 0.0804 0.8413 0.045 Uiso 1 1 calc R U
H9 H 0.5898 0.2130 0.8644 0.045 Uiso 1 1 calc R U
H10 H 0.6387 0.2014 0.8086 0.045 Uiso 1 1 calc R U
C21 C 0.3346(3) 0.0365(2) 0.81495(8) 0.0328(5) Uani 1 1 d . .
H12 H 0.4011 -0.0353 0.8178 0.039 Uiso 1 1 calc R U
H13 H 0.2205 0.0295 0.8068 0.039 Uiso 1 1 calc R U
C22 C 0.1039(2) 0.64514(17) 0.82222(7) 0.0200(4) Uani 1 1 d . .
C23 C -0.3504(2) 0.6743(2) 0.82191(8) 0.0286(4) Uani 1 1 d . .
H20 H -0.4333 0.7268 0.8349 0.034 Uiso 1 1 calc R U
H21 H -0.3698 0.6323 0.7924 0.034 Uiso 1 1 calc R U
C24 C -0.0121(2) 0.80163(18) 0.88374(7) 0.0236(4) Uani 1 1 d . .
H24 H -0.0333 0.8634 0.8582 0.028 Uiso 1 1 calc R U
H25 H 0.0164 0.8463 0.9137 0.028 Uiso 1 1 calc R U
C25 C 0.1333(2) 0.71992(18) 0.86888(7) 0.0211(4) Uani 1 1 d . .
H23 H 0.1574 0.6619 0.8955 0.025 Uiso 1 1 calc R U
H22 H 0.2325 0.7724 0.8644 0.025 Uiso 1 1 calc R U
C26 C -0.3224(3) 0.5626(2) 0.93983(8) 0.0304(5) Uani 1 1 d . .
H28 H -0.3104 0.4983 0.9644 0.046 Uiso 1 1 calc R U
H30 H -0.3498 0.5247 0.9088 0.046 Uiso 1 1 calc R U
H29 H -0.4114 0.6192 0.9493 0.046 Uiso 1 1 calc R U
C27 C 0.1223(3) 0.72879(19) 0.77805(7) 0.0258(4) Uani 1 1 d . .
H38 H 0.2348 0.7628 0.7771 0.039 Uiso 1 1 calc R U
H37 H 0.0418 0.7962 0.7801 0.039 Uiso 1 1 calc R U
H36 H 0.1019 0.6809 0.7487 0.039 Uiso 1 1 calc R U

loop_
_atom_site_aniso_label
_atom_site_aniso_U_11
_atom_site_aniso_U_22
_atom_site_aniso_U_33
_atom_site_aniso_U_23
_atom_site_aniso_U_13
_atom_site_aniso_U_12
O1 0.0260(7) 0.0255(7) 0.0401(9) 0.0118(7) 0.0015(7) 0.0007(6)
O2 0.0288(8) 0.0466(10) 0.0515(11) 0.0284(9) 0.0063(8) 0.0007(7)
O3 0.0271(8) 0.0312(8) 0.0491(9) 0.0165(7) 0.0035(7) 0.0027(6)
O4 0.0270(7) 0.0244(7) 0.0360(8) 0.0086(6) 0.0010(6) -0.0004(6)
C1 0.0291(10) 0.0245(10) 0.0131(8) 0.0005(7) 0.0031(8) 0.0032(8)
C2 0.0294(10) 0.0232(9) 0.0159(9) 0.0004(7) 0.0014(8) -0.0010(8)
C3 0.0246(9) 0.0173(8) 0.0169(8) -0.0002(7) 0.0010(7) -0.0028(7)
C4 0.0212(8) 0.0177(8) 0.0135(8) -0.0003(7) 0.0000(7) -0.0027(7)
C5 0.0214(8) 0.0176(9) 0.0115(8) -0.0014(7) -0.0016(7) -0.0035(7)
C6 0.0205(9) 0.0194(9) 0.0170(8) -0.0009(7) -0.0013(7) -0.0035(7)
C7 0.0198(9) 0.0241(10) 0.0188(9) 0.0018(8) -0.0041(8) -0.0043(8)
C8 0.0224(9) 0.0198(9) 0.0241(9) 0.0070(8) -0.0021(8) -0.0019(8)
C9 0.0188(9) 0.0201(9) 0.0296(10) 0.0014(8) -0.0001(8) 0.0017(7)
C10 0.0204(9) 0.0200(9) 0.0236(9) -0.0007(8) 0.0001(7) 0.0003(7)
C11 0.0261(9) 0.0219(10) 0.0282(10) -0.0037(8) -0.0012(8) 0.0058(8)
C12 0.0329(11) 0.0342(11) 0.0210(9) -0.0047(9) 0.0025(9) 0.0046(9)
C13 0.0271(9) 0.0271(10) 0.0154(8) -0.0002(8) -0.0028(8) -0.0041(8)
C14 0.0226(9) 0.0223(9) 0.0161(8) -0.0019(7) -0.0030(7) -0.0003(7)
C15 0.0202(8) 0.0193(9) 0.0155(8) 0.0012(7) -0.0019(7) -0.0033(7)
C16 0.0264(9) 0.0231(9) 0.0155(8) 0.0029(7) 0.0015(7) -0.0046(8)
C17 0.0260(9) 0.0243(9) 0.0162(8) -0.0008(7) 0.0040(7) -0.0038(8)
C18 0.0236(9) 0.0198(9) 0.0141(8) -0.0017(7) 0.0002(7) -0.0037(7)
C19 0.0314(10) 0.0247(10) 0.0138(8) -0.0024(8) 0.0076(8) 0.0008(8)
C20 0.0343(11) 0.0309(11) 0.0242(10) -0.0013(8) 0.0055(8) 0.0098(9)
C21 0.0414(12) 0.0243(10) 0.0326(11) -0.0006(9) 0.0096(10) 0.0032(9)
C22 0.0199(8) 0.0193(9) 0.0208(9) 0.0036(8) -0.0016(7) -0.0031(7)
C23 0.0229(9) 0.0317(11) 0.0313(10) 0.0074(9) -0.0034(8) 0.0001(8)
C24 0.0254(9) 0.0180(9) 0.0273(10) 0.0004(8) -0.0007(8) -0.0011(8)
C25 0.0194(8) 0.0184(8) 0.0254(9) 0.0008(8) -0.0017(7) -0.0036(7)
C26 0.0269(10) 0.0354(11) 0.0289(11) 0.0011(9) 0.0016(9) -0.0088(9)
C27 0.0290(10) 0.0236(9) 0.0248(9) 0.0060(8) -0.0002(8) -0.0016(8)

loop_
_atom_type_symbol
_atom_type_description
_atom_type_scat_dispersion_real
_atom_type_scat_dispersion_imag
_atom_type_scat_source
C C 0.0181 0.0091 'International Tables Vol C Tables 4.2.6.8 and 6.1.1.4'
H H 0.0000 0.0000 'International Tables Vol C Tables 4.2.6.8 and 6.1.1.4'
O O 0.0492 0.0322 'International Tables Vol C Tables 4.2.6.8 and 6.1.1.4'

loop_
_geom_angle_atom_site_label_1
_geom_angle_atom_site_label_2
_geom_angle_atom_site_label_3
_geom_angle
C1 O1 H1 107.8(19)
C13 O2 H2 107(2)
O3 C1 O1 122.82(19)
O3 C1 C2 122.82(18)
O1 C1 C2 114.36(17)
C1 C2 C3 111.07(15)
C1 C2 H39 109.4
C3 C2 H39 109.4
C1 C2 H40 109.4
C3 C2 H40 109.4
H39 C2 H40 108.0
C4 C3 C2 113.00(15)
C4 C3 H4 109.0
C2 C3 H4 109.0
C4 C3 H3 109.0
C2 C3 H3 109.0
H4 C3 H3 107.8
C5 C4 C14 109.12(15)
C5 C4 C3 111.81(15)
C14 C4 C3 109.30(15)
C5 C4 C18 105.18(14)
C14 C4 C18 111.94(15)
C3 C4 C18 109.46(14)
C6 C5 C4 130.55(17)
C6 C5 C15 110.56(17)
C4 C5 C15 118.26(16)
C5 C6 C7 112.20(17)
C5 C6 H19 123.9
C7 C6 H19 123.9
C6 C7 C8 116.94(16)
C6 C7 C22 102.51(15)
C8 C7 C22 114.49(16)
C6 C7 H35 107.5
C8 C7 H35 107.5
C22 C7 H35 107.5
C23 C8 C9 122.14(19)
C23 C8 C7 120.77(19)
C9 C8 C7 117.01(16)
C8 C9 C24 106.73(16)
C8 C9 C10 112.55(16)
C24 C9 C10 114.57(15)
C8 C9 H26 107.6
C24 C9 H26 107.6
C10 C9 H26 107.6
C26 C10 C11 111.68(16)
C26 C10 C9 109.78(15)
C11 C10 C9 111.07(16)
C26 C10 H27 108.1
C11 C10 H27 108.1
C9 C10 H27 108.1
C12 C11 C10 113.90(17)
C12 C11 H32 108.8
C10 C11 H32 108.8
C12 C11 H31 108.8
C10 C11 H31 108.8
H32 C11 H31 107.7
C13 C12 C11 113.39(17)
C13 C12 H34 108.9
C11 C12 H34 108.9
C13 C12 H33 108.9
C11 C12 H33 108.9
H34 C12 H33 107.7
O4 C13 O2 122.3(2)
O4 C13 C12 123.36(19)
O2 C13 C12 114.32(18)
C4 C14 H6 109.5
C4 C14 H7 109.5
H6 C14 H7 109.5
C4 C14 H5 109.5
H6 C14 H5 109.5
H7 C14 H5 109.5
C5 C15 C16 106.14(15)
C5 C15 C22 103.61(14)
C16 C15 C22 119.15(15)
C5 C15 H18 109.2
C16 C15 H18 109.2
C22 C15 H18 109.2
C17 C16 C15 108.90(15)
C17 C16 H17 109.9
C15 C16 H17 109.9
C17 C16 H16 109.9
C15 C16 H16 109.9
H17 C16 H16 108.3
C16 C17 C18 113.63(16)
C16 C17 H14 108.8
C18 C17 H14 108.8
C16 C17 H15 108.8
C18 C17 H15 108.8
H14 C17 H15 107.7
C19 C18 C17 111.38(16)
C19 C18 C4 114.61(15)
C17 C18 C4 111.86(15)
C19 C18 H8 106.1
C17 C18 H8 106.1
C4 C18 H8 106.1
C21 C19 C20 120.2(2)
C21 C19 C18 119.56(19)
C20 C19 C18 120.21(18)
C19 C20 H11 109.5
C19 C20 H9 109.5
H11 C20 H9 109.5
C19 C20 H10 109.5
H11 C20 H10 109.5
H9 C20 H10 109.5
C19 C21 H12 120.0
C19 C21 H13 120.0
H12 C21 H13 120.0
C27 C22 C25 110.07(16)
C27 C22 C15 114.34(16)
C25 C22 C15 106.80(15)
C27 C22 C7 111.44(15)
C25 C22 C7 110.62(15)
C15 C22 C7 103.31(14)
C8 C23 H20 120.0
C8 C23 H21 120.0
H20 C23 H21 120.0
C25 C24 C9 110.96(15)
C25 C24 H24 109.4
C9 C24 H24 109.4
C25 C24 H25 109.4
C9 C24 H25 109.4
H24 C24 H25 108.0
C24 C25 C22 114.44(16)
C24 C25 H23 108.7
C22 C25 H23 108.7
C24 C25 H22 108.7
C22 C25 H22 108.7
H23 C25 H22 107.6
C10 C26 H28 109.5
C10 C26 H30 109.5
H28 C26 H30 109.5
C10 C26 H29 109.5
H28 C26 H29 109.5
H30 C26 H29 109.5
C22 C27 H38 109.5
C22 C27 H37 109.5
H38 C27 H37 109.5
C22 C27 H36 109.5
H38 C27 H36 109.5
H37 C27 H36 109.5

loop_
_geom_bond_atom_site_label_1
_geom_bond_atom_site_label_2
_geom_bond_distance
O1 C1 1.312(2)
O1 H1 0.91(3)
O2 C13 1.308(3)
O2 H2 0.90(4)
O3 C1 1.220(3)
O4 C13 1.221(2)
C1 C2 1.494(3)
C2 C3 1.545(2)
C2 H39 0.9900
C2 H40 0.9900
C3 C4 1.540(2)
C3 H4 0.9900
C3 H3 0.9900
C4 C5 1.511(3)
C4 C14 1.539(2)
C4 C18 1.583(2)
C5 C6 1.339(3)
C5 C15 1.513(2)
C6 C7 1.514(3)
C6 H19 0.9500
C7 C8 1.518(3)
C7 C22 1.565(2)
C7 H35 1.0000
C8 C23 1.327(3)
C8 C9 1.514(3)
C9 C24 1.543(3)
C9 C10 1.553(3)
C9 H26 1.0000
C10 C26 1.526(3)
C10 C11 1.534(3)
C10 H27 1.0000
C11 C12 1.529(3)
C11 H32 0.9900
C11 H31 0.9900
C12 C13 1.502(3)
C12 H34 0.9900
C12 H33 0.9900
C14 H6 0.9800
C14 H7 0.9800
C14 H5 0.9800
C15 C16 1.533(2)
C15 C22 1.550(3)
C15 H18 1.0000
C16 C17 1.528(3)
C16 H17 0.9900
C16 H16 0.9900
C17 C18 1.545(3)
C17 H14 0.9900
C17 H15 0.9900
C18 C19 1.522(3)
C18 H8 1.0000
C19 C21 1.379(3)
C19 C20 1.460(3)
C20 H11 0.9800
C20 H9 0.9800
C20 H10 0.9800
C21 H12 0.9500
C21 H13 0.9500
C22 C27 1.532(3)
C22 C25 1.546(3)
C23 H20 0.9500
C23 H21 0.9500
C24 C25 1.527(3)
C24 H24 0.9900
C24 H25 0.9900
C25 H23 0.9900
C25 H22 0.9900
C26 H28 0.9800
C26 H30 0.9800
C26 H29 0.9800
C27 H38 0.9800
C27 H37 0.9800
C27 H36 0.9800

loop_
_geom_hbond_atom_site_label_D
_geom_hbond_atom_site_label_H
_geom_hbond_atom_site_label_A
_geom_hbond_distance_DH
_geom_hbond_distance_HA
_geom_hbond_distance_DA
_geom_hbond_angle_DHA
_geom_hbond_site_symmetry_A
O2 H2 O3 0.90(4) 1.74(4) 2.642(2) 175(4) 2_557
O1 H1 O4 0.91(3) 1.77(3) 2.676(2) 177(3) 2_457
O2 H2 O3 0.90(4) 1.74(4) 2.642(2) 175(4) 2_557
O1 H1 O4 0.91(3) 1.77(3) 2.676(2) 177(3) 2_457
O2 H2 O3 0.90(4) 1.74(4) 2.642(2) 175(4) 2_557
O1 H1 O4 0.91(3) 1.77(3) 2.676(2) 177(3) 2_457
O2 H2 O3 0.90(4) 1.74(4) 2.642(2) 175(4) 2_557
O1 H1 O4 0.91(3) 1.77(3) 2.676(2) 177(3) 2_457
O1 H1 O4 0.91(3) 1.77(3) 2.676(2) 177(3) 2_457
O2 H2 O3 0.90(4) 1.74(4) 2.642(2) 175(4) 2_557
O1 H1 O4 0.91(3) 1.77(3) 2.676(2) 177(3) 2_457
O2 H2 O3 0.90(4) 1.74(4) 2.642(2) 175(4) 2_557
O1 H1 O4 0.91(3) 1.77(3) 2.676(2) 177(3) 2_457
O2 H2 O3 0.90(4) 1.74(4) 2.642(2) 175(4) 2_557
O1 H1 O4 0.91(3) 1.77(3) 2.676(2) 177(3) 2_457
O2 H2 O3 0.90(4) 1.74(4) 2.642(2) 175(4) 2_557

loop_
_geom_torsion_atom_site_label_1
_geom_torsion_atom_site_label_2
_geom_torsion_atom_site_label_3
_geom_torsion_atom_site_label_4
_geom_torsion
O3 C1 C2 C3 -98.5(2)
O1 C1 C2 C3 81.1(2)
C1 C2 C3 C4 164.74(16)
C2 C3 C4 C5 -70.83(19)
C2 C3 C4 C14 50.1(2)
C2 C3 C4 C18 173.04(15)
C14 C4 C5 C6 -127.8(2)
C3 C4 C5 C6 -6.8(3)
C18 C4 C5 C6 111.9(2)
C14 C4 C5 C15 62.3(2)
C3 C4 C5 C15 -176.69(15)
C18 C4 C5 C15 -57.98(19)
C4 C5 C6 C7 -171.83(17)
C15 C5 C6 C7 -1.3(2)
C5 C6 C7 C8 -142.10(17)
C5 C6 C7 C22 -16.0(2)
C6 C7 C8 C23 -110.1(2)
C22 C7 C8 C23 130.04(19)
C6 C7 C8 C9 73.0(2)
C22 C7 C8 C9 -46.9(2)
C23 C8 C9 C24 -121.7(2)
C7 C8 C9 C24 55.2(2)
C23 C8 C9 C10 111.8(2)
C7 C8 C9 C10 -71.3(2)
C8 C9 C10 C26 -57.7(2)
C24 C9 C10 C26 -179.92(17)
C8 C9 C10 C11 178.24(16)
C24 C9 C10 C11 56.1(2)
C26 C10 C11 C12 54.0(2)
C9 C10 C11 C12 176.89(16)
C10 C11 C12 C13 66.1(2)
C11 C12 C13 O4 30.6(3)
C11 C12 C13 O2 -149.97(19)
C6 C5 C15 C16 -107.99(17)
C4 C5 C15 C16 63.84(19)
C6 C5 C15 C22 18.3(2)
C4 C5 C15 C22 -169.87(14)
C5 C15 C16 C17 -58.13(18)
C22 C15 C16 C17 -174.35(16)
C15 C16 C17 C18 58.2(2)
C16 C17 C18 C19 176.08(15)
C16 C17 C18 C4 -54.2(2)
C5 C4 C18 C19 177.30(15)
C14 C4 C18 C19 58.9(2)
C3 C4 C18 C19 -62.4(2)
C5 C4 C18 C17 49.28(19)
C14 C4 C18 C17 -69.1(2)
C3 C4 C18 C17 169.56(15)
C17 C18 C19 C21 -134.29(19)
C4 C18 C19 C21 97.5(2)
C17 C18 C19 C20 43.1(2)
C4 C18 C19 C20 -85.2(2)
C5 C15 C22 C27 -148.05(16)
C16 C15 C22 C27 -30.5(2)
C5 C15 C22 C25 89.94(16)
C16 C15 C22 C25 -152.51(16)
C5 C15 C22 C7 -26.77(18)
C16 C15 C22 C7 90.78(18)
C6 C7 C22 C27 149.00(16)
C8 C7 C22 C27 -83.3(2)
C6 C7 C22 C25 -88.19(18)
C8 C7 C22 C25 39.5(2)
C6 C7 C22 C15 25.78(18)
C8 C7 C22 C15 153.45(15)
C8 C9 C24 C25 -59.6(2)
C10 C9 C24 C25 65.7(2)
C9 C24 C25 C22 59.2(2)
C27 C22 C25 C24 76.7(2)
C15 C22 C25 C24 -158.64(15)
C7 C22 C25 C24 -46.9(2)
